data_2015734
loop_
_publ_author_name
'Lees, Rachel J. E.'
'Powell, Anthony V.'
'Watkin, David J.'
'Chippindale, Ann M.'

_publ_section_title
;
 1,4,8,11-Tetraazacyclotetradecane antimony(III) sulfide
;
_journal_coeditor_code GA3032
_journal_issue 1
_journal_name_full 'Acta Crystallographica Section C'
_journal_page_first m27
_journal_page_last m29
_journal_paper_doi 10.1107/S010827010605044X
_journal_volume 63
_journal_year 2007
_chemical_formula_iupac '(C10 H20 N4) [Sb6 S10]'
_chemical_formula_moiety 'C10 H20 N4 2+, S10 Sb6 2-'
_chemical_formula_sum 'C10 H20 N4 S10 Sb6'
_chemical_formula_weight 1247.46
_chemical_name_systematic
;
Poly[1,4,8,11-tetraazacyclotetradecane(2+)
[hepta-\m-sulfido-trisulfidohexaantimony(III)]]
;
_space_group_IT_number 14
_symmetry_cell_setting monoclinic
_symmetry_space_group_name_Hall '-P 2ybc'
_symmetry_space_group_name_H-M 'P 1 21/c 1'
_atom_sites_solution_hydrogens geom
_atom_sites_solution_primary direct
_audit_creation_method CRYSTALS_ver_12.84
_cell_angle_alpha 90
_cell_angle_beta 105.878(4)
_cell_angle_gamma 90
_cell_formula_units_Z 2
_cell_length_a 9.4872(9)
_cell_length_b 15.4477(14)
_cell_length_c 10.7567(9)
_cell_measurement_reflns_used 4160
_cell_measurement_temperature 100
_cell_measurement_theta_max 30.52
_cell_measurement_theta_min 2.23
_cell_volume 1516.3(2)
_computing_cell_refinement APEX-2
_computing_data_collection 'APEX-2 (Bruker, 2005)'
_computing_data_reduction APEX-2
_computing_molecular_graphics 'ATOMS (Dowty, 2000)'
_computing_publication_material CRYSTALS
_computing_structure_refinement 'CRYSTALS (Betteridge <i>et al.</i>,  2003)'
_computing_structure_solution 'SIR92 (Altomare <i>et al.</i>,  1994)'
_diffrn_ambient_temperature 100
_diffrn_measured_fraction_theta_full 1.000
_diffrn_measured_fraction_theta_max 0.992
_diffrn_measurement_device_type 'Bruker--Nonius Apex-2 CCD area-detector diffractometer'
_diffrn_measurement_method \w/2\q
_diffrn_radiation_monochromator graphite
_diffrn_radiation_type 'Mo K\a'
_diffrn_radiation_wavelength 0.71073
_diffrn_reflns_av_R_equivalents 0.083
_diffrn_reflns_limit_h_max 13
_diffrn_reflns_limit_h_min -13
_diffrn_reflns_limit_k_max 22
_diffrn_reflns_limit_k_min 0
_diffrn_reflns_limit_l_max 15
_diffrn_reflns_limit_l_min 0
_diffrn_reflns_number 49836
_diffrn_reflns_theta_full 29.957
_diffrn_reflns_theta_max 30.568
_diffrn_reflns_theta_min 2.232
_diffrn_standards_decay_% 0.00
_diffrn_standards_number 0
_exptl_absorpt_coefficient_mu 5.968
_exptl_absorpt_correction_T_max 0.70
_exptl_absorpt_correction_T_min 0.44
_exptl_absorpt_correction_type multi-scan
_exptl_absorpt_process_details '(SADABS; Sheldrick, 1996)'
_exptl_crystal_colour orange
_exptl_crystal_density_diffrn 2.732
_exptl_crystal_density_method 'not measured'
_exptl_crystal_description block
_exptl_crystal_F_000 1148
_exptl_crystal_size_max 0.16
_exptl_crystal_size_mid 0.12
_exptl_crystal_size_min 0.06
_refine_diff_density_max 3.16
_refine_diff_density_min -2.81
_refine_ls_extinction_method None
_refine_ls_goodness_of_fit_ref 1.0801
_refine_ls_hydrogen_treatment constr
_refine_ls_matrix_type full
_refine_ls_number_parameters 150
_refine_ls_number_reflns 4008
_refine_ls_number_restraints 72
_refine_ls_R_factor_all 0.0554
_refine_ls_R_factor_gt 0.0492
_refine_ls_shift/su_max 0.007263
_refine_ls_structure_factor_coef F
_refine_ls_weighting_details
;
Modified Chebychev polynomial, (Watkin, 1994)
with coefficients
1.00, -1.11, 0.479 and -0.402
;
_refine_ls_weighting_scheme calc
_refine_ls_wR_factor_all 0.0382
_refine_ls_wR_factor_gt 0.0377
_refine_ls_wR_factor_ref 0.0377
_reflns_number_gt 4008
_reflns_number_total 4612
_reflns_threshold_expression I>3.0\s(I)
_cod_data_source_file ga3032.cif
_cod_data_source_block I
_cod_original_sg_symbol_H-M 'P 21/c'
_cod_database_code 2015734
_cod_database_fobs_code 2015734

loop_
_symmetry_equiv_pos_as_xyz
x,y,z
-x,-y,-z
-x,y+1/2,-z+1/2
x,-y+1/2,z+1/2

loop_
_atom_site_type_symbol
_atom_site_label
_atom_site_fract_x
_atom_site_fract_y
_atom_site_fract_z
_atom_site_U_iso_or_equiv
_atom_site_adp_type
_atom_site_occupancy
_atom_site_disorder_assembly
_atom_site_disorder_group
Sb Sb1 1.00384(4) 1.08793(2) 0.65826(4) 0.0091 Uani 1 . .
Sb Sb2 0.97163(4) 0.62304(2) 0.50401(4) 0.0103 Uani 1 . .
Sb Sb3 1.01909(4) 0.8336(2) 0.68011(4) 0.0102 Uani 1 . .
S S1 1.16052(15) 0.63947(9) 0.71266(14) 0.0109 Uani 1 . .
S S2 0.84366(15) 0.50475(9) 0.56996(15) 0.0115 Uani 1 . .
S S3 0.81632(17) 0.73823(10) 0.58957(19) 0.0187 Uani 1 . .
S S4 0.85825(15) 0.95669(9) 0.58297(14) 0.0115 Uani 1 . .
S S5 1.15565(16) 0.8234(10) 0.51501(15) 0.0134 Uani 1 . .
N N1 0.4837(6) 1.1163(3) 0.0497(6) 0.0337 Uani 1 . .
N N2 0.4565(6) 0.9642(4) 0.1723(5) 0.0291 Uani 1 . .
C C1 0.515(2) 1.1615(8) 0.1700(12) 0.0498 Uani 0.5 1 2
C C2 0.4566(17) 1.1105(8) 0.2678(11) 0.0515 Uani 0.5 1 2
C C3 0.5160(2) 1.0191(8) 0.2928(10) 0.0533 Uani 0.5 1 2
C C4 0.5149(17) 0.8740(6) 0.1742(9) 0.0453 Uani 0.5 1 2
C C5 0.4599(17) 0.8345(7) 0.0411(10) 0.0496 Uani 0.5 1 2
C C11 0.542(2) 1.1501(10) 0.1799(11) 0.0498 Uani 0.5 1 1
C C21 0.4665(16) 1.1067(8) 0.2728(10) 0.0515 Uani 0.5 1 1
C C31 0.502(2) 1.0129(7) 0.2972(8) 0.0533 Uani 0.5 1 1
C C41 0.5109(16) 0.8729(6) 0.1723(9) 0.0453 Uani 0.5 1 1
C C51 0.4557(17) 0.8354(7) 0.0384(9) 0.0496 Uani 0.5 1 1
H H21 0.4826 1.1417 0.3494 0.0611 Uiso 0.5 1 2
H H22 0.3506 1.1074 0.2352 0.0611 Uiso 0.5 1 2
H H31 0.4862 0.9938 0.3643 0.064 Uiso 0.5 1 2
H H32 0.6223 1.0205 0.3139 0.064 Uiso 0.5 1 2
H H41 0.482 0.8396 0.2364 0.057 Uiso 0.5 1 2
H H42 0.6213 0.8757 0.1986 0.057 Uiso 0.5 1 2
H H51 0.3535 0.8363 0.0142 0.063 Uiso 0.5 1 2
H H52 0.4932 0.775 0.0433 0.0631 Uiso 0.5 1 2
H H111 0.525 1.212 0.1791 0.0591 Uiso 0.5 1 1
H H112 0.6466 1.1387 0.2091 0.059 Uiso 0.5 1 1
H H211 0.4958 1.137 0.3552 0.0611 Uiso 0.5 1 1
H H212 0.3613 1.1122 0.2362 0.0611 Uiso 0.5 1 1
H H311 0.4515 0.9898 0.3569 0.064 Uiso 0.5 1 1
H H312 0.6073 1.0063 0.334 0.064 Uiso 0.5 1 1
H H411 0.4759 0.8385 0.2332 0.057 Uiso 0.5 1 1
H H412 0.6173 0.8731 0.1974 0.057 Uiso 0.5 1 1
H H511 0.3494 0.8393 0.0105 0.063 Uiso 0.5 1 1
H H512 0.4857 0.7752 0.0395 0.0632 Uiso 0.5 1 1
H H11 0.4691 1.2183 0.1564 0.0591 Uiso 0.5 1 2
H H12 0.6202 1.168 0.2039 0.059 Uiso 0.5 1 2

loop_
_atom_site_aniso_label
_atom_site_aniso_U_11
_atom_site_aniso_U_22
_atom_site_aniso_U_33
_atom_site_aniso_U_12
_atom_site_aniso_U_13
_atom_site_aniso_U_23
Sb1 0.00918(14) 0.00665(14) 0.01075(15) 0.00060(12) 0.00176(12) -0.00020(12)
Sb2 0.01056(15) 0.00842(14) 0.01083(16) 0.00027(13) 0.00106(12) 0.00012(13)
Sb3 0.01191(16) 0.00749(14) 0.01076(15) 0.00031(13) 0.00243(12) -0.00037(13)
S1 0.0103(6) 0.0105(6) 0.0119(6) -0.0018(5) 0.0030(5) -0.0005(5)
S2 0.0098(6) 0.0080(5) 0.0153(6) -0.0011(5) 0.0009(5) -0.0017(5)
S3 0.0115(6) 0.0090(6) 0.0368(9) -0.0013(5) 0.0086(6) -0.0052(6)
S4 0.0120(6) 0.0066(5) 0.0156(6) 0.0001(5) 0.0033(5) -0.0010(5)
S5 0.0117(6) 0.0128(6) 0.0167(6) 0.0050(5) 0.0054(5) 0.0049(5)
N1 0.011(2) 0.015(3) 0.075(6) -0.003(2) 0.012(3) -0.011(3)
N2 0.012(2) 0.045(4) 0.031(3) 0.005(3) 0.007(2) 0.017(3)
C1 0.038(5) 0.049(4) 0.061(4) 0.003(3) 0.009(5) -0.024(4)
C2 0.042(4) 0.066(4) 0.043(4) 0.000(3) 0.006(4) -0.034(3)
C3 0.040(4) 0.078(4) 0.044(4) 0.003(3) 0.013(5) -0.004(4)
C4 0.032(3) 0.049(4) 0.063(4) 0.012(3) 0.027(4) 0.031(3)
C5 0.0512(10) 0.0508(10) 0.0540(10) 0.0071(7) 0.026(4) 0.0005(10)
C11 0.038(5) 0.049(4) 0.061(4) 0.003(3) 0.009(5) -0.024(4)
C21 0.042(4) 0.066(4) 0.043(4) 0.000(3) 0.006(4) -0.034(3)
C31 0.040(4) 0.078(4) 0.044(4) 0.003(3) 0.013(5) -0.004(4)
C41 0.032(3) 0.049(4) 0.063(4) 0.012(3) 0.027(4) 0.031(3)
C51 0.0512(10) 0.0508(10) 0.0540(10) 0.0071(7) 0.026(4) 0.0005(10)

loop_
_atom_type_symbol
_atom_type_scat_dispersion_real
_atom_type_scat_dispersion_imag
_atom_type_scat_source
C 0.0033 0.0016 'International Tables Vol C 4.2.6.8 and 6.1.1.4'
H 0.0000 0.0000 'International Tables Vol C 4.2.6.8 and 6.1.1.4'
N 0.0061 0.0033 'International Tables Vol C 4.2.6.8 and 6.1.1.4'
S 0.1246 0.1234 'International Tables Vol C 4.2.6.8 and 6.1.1.4'
Sb -0.5866 1.5461 'International Tables Vol C 4.2.6.8 and 6.1.1.4'

loop_
_geom_angle_atom_site_label_1
_geom_angle_atom_site_label_2
_geom_angle_atom_site_label_3
_geom_angle_site_symmetry_1
_geom_angle_site_symmetry_3
_geom_angle
_geom_angle_publ_flag
S1 Sb1 S5 3_756 2_776 84.00(5) yes
S1 Sb1 S4 3_756 . 93.80(5) yes
S5 Sb1 S4 2_776 . 92.05(5) yes
S2 Sb2 S1 2_766 . 88.66(5) yes
S2 Sb2 S2 2_766 . 87.44(5) yes
S1 Sb2 S2 . . 96.27(5) yes
S1 Sb2 S3 . . 87.09(5) yes
S2 Sb2 S3 . . 91.97(5) yes
S3 Sb3 S4 . . 88.13(5) yes
S3 Sb3 S5 . . 100.8(2) yes
S4 Sb3 S5 . . 97.4(3) yes
C5 N1 C1 2_675 . 109.35(10) no
C3 N2 C4 . . 117.22(10) no
N1 C1 C2 . . 110.25(10) no
N1 C1 H11 . . 109.4 no
C2 C1 H11 . . 109.8 no
N1 C1 H12 . . 109.0 no
C2 C1 H12 . . 108.8 no
H11 C1 H12 . . 109.6 no
C1 C2 C3 . . 114.44(10) no
C1 C2 H21 . . 108.3 no
C3 C2 H21 . . 108.2 no
C1 C2 H22 . . 108.0 no
C3 C2 H22 . . 108.4 no
H21 C2 H22 . . 109.4 no
N2 C3 C2 . . 109.57(10) no
N2 C3 H31 . . 109.3 no
C2 C3 H31 . . 109.8 no
N2 C3 H32 . . 109.4 no
C2 C3 H32 . . 109.5 no
H31 C3 H32 . . 109.3 no
N2 C4 C5 . . 109.39(10) no
N2 C4 H41 . . 109.3 no
C5 C4 H41 . . 109.8 no
N2 C4 H42 . . 109.4 no
C5 C4 H42 . . 109.3 no
H41 C4 H42 . . 109.6 no
C4 C5 N1 . 2_675 109.35(10) no
C4 C5 H51 . . 109.4 no
N1 C5 H51 2_675 . 109.2 no
C4 C5 H52 . . 109.5 no
N1 C5 H52 2_675 . 109.6 no
H51 C5 H52 . . 109.9 no

loop_
_geom_bond_atom_site_label_1
_geom_bond_atom_site_label_2
_geom_bond_site_symmetry_2
_geom_bond_distance
_geom_bond_publ_flag
Sb1 S1 3_756 2.4855(15) yes
Sb1 S5 2_776 2.469(9) yes
Sb1 S4 . 2.4621(14) yes
Sb2 S2 2_766 2.8920(15) yes
Sb2 S1 . 2.4723(15) yes
Sb2 S2 . 2.4059(15) yes
Sb2 S3 . 2.6319(16) yes
Sb3 S3 . 2.4072(16) yes
Sb3 S4 . 2.4826(15) yes
Sb3 S5 . 2.4730(15) yes
N1 C5 2_675 1.450(9) no
N1 C1 . 1.429(9) no
N2 C3 . 1.522(9) no
N2 C4 . 1.497(9) no
C1 C2 . 1.534(10) no
C1 H11 . 0.971 no
C1 H12 . 0.972 no
C2 C3 . 1.517(9) no
C2 H21 . 0.973 no
C2 H22 . 0.971 no
C3 H31 . 0.972 no
C3 H32 . 0.971 no
C4 C5 . 1.512(9) no
C4 H41 . 0.971 no
C4 H42 . 0.971 no
C5 H51 . 0.972 no
C5 H52 . 0.971 no
